data_7243473
loop_
_publ_author_name
'Li, Chang'
'Wu, Di'
'Li, Jiulong'
'Ji, Xu'
'Qi, Luguang'
'Sun, Qin'
'Wang, Aiyu'
'Xie, Chuang'
'Gong, Junbo'
'Chen, Wei'

_publ_section_title
;
 Multicomponent crystals of clotrimazole: a combined theoretical and
 experimental study
;
_journal_issue 39
_journal_name_full CrystEngComm
_journal_page_first 6977
_journal_page_last 6993
_journal_paper_doi 10.1039/D1CE00934F
_journal_volume 23
_journal_year 2021
_chemical_formula_moiety 'C22 H17 Cl N2, C9 H10 O5, C2 H3 N'
_chemical_formula_sum 'C33 H30 Cl N3 O5'
_chemical_formula_weight 584.05
_chemical_name_common 'Clotrimazole Syringic acid'
_chemical_name_systematic '1-((2-chlorophenyl)diphenylmethyl)-1h-imidazol 4-Hydroxy-3,5-dimethoxybenzoic acid'
_space_group_crystal_system triclinic
_space_group_IT_number 2
_space_group_name_Hall '-P 1'
_space_group_name_H-M_alt 'P -1'
_atom_sites_solution_hydrogens mixed
_audit_creation_date 2021-07-08
_audit_creation_method
;
Olex2 1.3
(compiled 2020.11.12 svn.r5f609507 for OlexSys, GUI svn.r6272)
;
_audit_update_record
;
2021-07-08 deposited with the CCDC.	2021-08-30 downloaded from the CCDC.
;
_cell_angle_alpha 86.397(4)
_cell_angle_beta 75.472(4)
_cell_angle_gamma 86.959(4)
_cell_formula_units_Z 2
_cell_length_a 9.0175(4)
_cell_length_b 9.9958(5)
_cell_length_c 16.7343(8)
_cell_measurement_reflns_used 10472
_cell_measurement_temperature 293(2)
_cell_measurement_theta_max 32.8010
_cell_measurement_theta_min 2.0320
_cell_volume 1456.18(12)
_computing_cell_refinement 'CrysAlisPro 1.171.39.46 (Rigaku OD, 2018)'
_computing_data_collection 'CrysAlisPro 1.171.39.46 (Rigaku OD, 2018)'
_computing_data_reduction 'CrysAlisPro 1.171.39.46 (Rigaku OD, 2018)'
_computing_molecular_graphics 'Olex2 1.3 (Dolomanov et al., 2009)'
_computing_publication_material 'Olex2 1.3 (Dolomanov et al., 2009)'
_computing_structure_refinement 'SHELXL 2018/3 (Sheldrick, 2015)'
_computing_structure_solution 'SHELXT 2018/2 (Sheldrick, 2018)'
_diffrn_ambient_temperature 293(2)
_diffrn_measured_fraction_theta_full 0.999
_diffrn_measured_fraction_theta_max 0.999
_diffrn_measurement_details
;
List of Runs (angles in degrees, time in seconds):

  # Type    Start    End  Width  t~exp~   \w     \q     \k     \f   Frames
#--------------------------------------------------------------------------
  1  \w   -115.00  65.00   1.00    1.00    --  -25.00  45.00   0.00  180
  2  \w   -115.00  65.00   1.00    1.00    --  -25.00  45.00  90.00  180
  3  \w   -115.00  65.00   1.00    1.00    --  -25.00  45.00 180.00  180
;
_diffrn_measurement_device 'abstract diffractometer'
_diffrn_measurement_device_type 'dtrek-CrysAlisPro-abstract goniometer imported rigaku-d*trek images'
_diffrn_measurement_method '\w scans'
_diffrn_radiation_type MoK\a
_diffrn_radiation_wavelength 0.71073
_diffrn_reflns_av_R_equivalents 0.0399
_diffrn_reflns_av_unetI/netI 0.0428
_diffrn_reflns_Laue_measured_fraction_full 0.999
_diffrn_reflns_Laue_measured_fraction_max 0.999
_diffrn_reflns_limit_h_max 10
_diffrn_reflns_limit_h_min -10
_diffrn_reflns_limit_k_max 11
_diffrn_reflns_limit_k_min -11
_diffrn_reflns_limit_l_max 19
_diffrn_reflns_limit_l_min -19
_diffrn_reflns_number 13880
_diffrn_reflns_point_group_measured_fraction_full 0.999
_diffrn_reflns_point_group_measured_fraction_max 0.999
_diffrn_reflns_theta_full 25.027
_diffrn_reflns_theta_max 25.027
_diffrn_reflns_theta_min 2.043
_exptl_absorpt_coefficient_mu 0.178
_exptl_absorpt_correction_T_max 1.00000
_exptl_absorpt_correction_T_min 0.80244
_exptl_absorpt_correction_type multi-scan
_exptl_absorpt_process_details
;
CrysAlisPro 1.171.39.46 (Rigaku Oxford Diffraction, 2018)
Empirical absorption correction using spherical harmonics,
 implemented in SCALE3 ABSPACK scaling algorithm.
;
_exptl_crystal_colour colorless
_exptl_crystal_density_diffrn 1.332
_exptl_crystal_description block
_exptl_crystal_F_000 612
_exptl_crystal_recrystallization_method 'Re-crystallisation from solvent: ethanol'
_exptl_crystal_size_max 0.4
_exptl_crystal_size_mid 0.1
_exptl_crystal_size_min 0.1
_refine_diff_density_max 1.057
_refine_diff_density_min -0.516
_refine_diff_density_rms 0.060
_refine_ls_extinction_method none
_refine_ls_goodness_of_fit_ref 1.050
_refine_ls_hydrogen_treatment mixed
_refine_ls_matrix_type full
_refine_ls_number_parameters 409
_refine_ls_number_reflns 5134
_refine_ls_number_restraints 1
_refine_ls_restrained_S_all 1.050
_refine_ls_R_factor_all 0.0571
_refine_ls_R_factor_gt 0.0475
_refine_ls_shift/su_max 0.000
_refine_ls_shift/su_mean 0.000
_refine_ls_structure_factor_coef Fsqd
_refine_ls_weighting_details 'w=1/[\s^2^(Fo^2^)+(0.0599P)^2^+0.9230P] where P=(Fo^2^+2Fc^2^)/3'
_refine_ls_weighting_scheme calc
_refine_ls_wR_factor_gt 0.1192
_refine_ls_wR_factor_ref 0.1273
_reflns_Friedel_coverage 0.000
_reflns_number_gt 4325
_reflns_number_total 5134
_reflns_threshold_expression 'I > 2\s(I)'
_cod_data_source_file d1ce00934f2.cif
_cod_data_source_block r20210123d
_cod_depositor_comments 'Adding full bibliography for 7243468--7243476.cif.'
_cod_database_code 7243473
_shelx_shelxl_version_number 2018/3
_shelx_space_group_comment
;
The symmetry employed for this shelxl refinement is uniquely defined
by the following loop, which should always be used as a source of
symmetry information in preference to the above space-group names.
They are only intended as comments.
;
_olex2_refinement_description
;
1. Fixed Uiso
 At 1.2 times of:
  All C(H) groups
 At 1.5 times of:
  All C(H,H,H) groups, All O(H) groups
2. Restrained distances
 H5-O5
 0.82 with sigma of 0.01
3.a Aromatic/amide H refined with riding coordinates:
 C10(H10), C17(H17), C3(H3), C21(H21), C25(H25), C5(H5A), C15(H15), C31(H31),
 C12(H12), C11(H11), C19(H19), C28(H28), C18(H18), C16(H16), C30(H30), C24(H24),
  C22(H22), C23(H23), C29(H29)
3.b Idealised Me refined as rotating group:
 C33(H33A,H33B,H33C)
3.c Idealised tetrahedral OH refined as rotating group:
 O1(H1)
;
_olex2_submission_special_instructions 'No special instructions were received'
_oxdiff_exptl_absorpt_empirical_details
;
Empirical correction (ABSPACK) includes:
- Absorption correction using spherical harmonics
- Frame scaling
- Detector area scaling
;

loop_
_space_group_symop_operation_xyz
'x, y, z'
'-x, -y, -z'

loop_
_atom_site_label
_atom_site_type_symbol
_atom_site_fract_x
_atom_site_fract_y
_atom_site_fract_z
_atom_site_U_iso_or_equiv
_atom_site_adp_type
_atom_site_occupancy
_atom_site_site_symmetry_order
_atom_site_calc_flag
_atom_site_refinement_flags_posn
_atom_site_refinement_flags_adp
_atom_site_refinement_flags_occupancy
_atom_site_disorder_assembly
_atom_site_disorder_group
Cl1 Cl 0.32997(6) 0.06688(5) 0.69025(3) 0.02646(16) Uani 1 1 d . . . . .
O2 O 0.51385(17) 0.79337(14) 0.79690(9) 0.0230(3) Uani 1 1 d . . . . .
O1 O 0.34362(18) 0.58685(14) 0.79808(9) 0.0233(3) Uani 1 1 d . . . . .
H1 H 0.298910 0.516624 0.801372 0.035 Uiso 1 1 calc R U . . .
O4 O 0.84006(17) 0.41792(15) 0.99760(9) 0.0244(4) Uani 1 1 d . . . . .
O3 O 0.38708(17) 0.34972(14) 0.87536(9) 0.0245(4) Uani 1 1 d . . . . .
O5 O 0.92240(19) 0.61784(16) 0.94178(11) 0.0325(4) Uani 1 1 d D . . . .
N2 N 0.06187(19) 0.25626(16) 0.70444(10) 0.0160(4) Uani 1 1 d . . . . .
N1 N 0.1584(2) 0.39285(18) 0.77634(11) 0.0243(4) Uani 1 1 d . . . . .
C20 C 0.1530(2) 0.2260(2) 0.55369(12) 0.0170(4) Uani 1 1 d . . . . .
C1 C 0.4592(2) 0.5683(2) 0.83581(12) 0.0179(4) Uani 1 1 d . . . . .
C10 C 0.1509(2) 0.3622(2) 0.70215(13) 0.0193(5) Uani 1 1 d . . . . .
H10 H 0.201117 0.408004 0.653625 0.023 Uiso 1 1 calc R U . . .
C6 C 0.5518(2) 0.6761(2) 0.83599(12) 0.0179(4) Uani 1 1 d . . . . .
C26 C 0.0502(2) 0.0314(2) 0.65777(12) 0.0169(4) Uani 1 1 d . . . . .
C14 C -0.1272(2) 0.22120(19) 0.62266(12) 0.0160(4) Uani 1 1 d . . . . .
C17 C -0.4187(2) 0.2816(2) 0.59615(14) 0.0243(5) Uani 1 1 d . . . . .
H17 H -0.515496 0.301652 0.587373 0.029 Uiso 1 1 calc R U . . .
C13 C 0.0347(2) 0.1830(2) 0.63412(12) 0.0162(4) Uani 1 1 d . . . . .
C3 C 0.6085(2) 0.4307(2) 0.91396(12) 0.0185(4) Uani 1 1 d . . . . .
H3 H 0.626985 0.349281 0.940558 0.022 Uiso 1 1 calc R U . . .
C21 C 0.1444(2) 0.3581(2) 0.52125(13) 0.0212(5) Uani 1 1 d . . . . .
H21 H 0.068221 0.417453 0.548476 0.025 Uiso 1 1 calc R U . . .
C25 C 0.2636(2) 0.1380(2) 0.50910(13) 0.0204(5) Uani 1 1 d . . . . .
H25 H 0.268814 0.048816 0.528003 0.024 Uiso 1 1 calc R U . . .
C27 C 0.1763(2) -0.0268(2) 0.68421(13) 0.0202(5) Uani 1 1 d . . . . .
C5 C 0.6738(2) 0.6609(2) 0.87260(12) 0.0190(4) Uani 1 1 d . . . . .
H5A H 0.736824 0.732144 0.871126 0.023 Uiso 1 1 calc R U . . .
C15 C -0.2450(2) 0.2720(2) 0.68524(13) 0.0206(5) Uani 1 1 d . . . . .
H15 H -0.226869 0.286502 0.736271 0.025 Uiso 1 1 calc R U . . .
C2 C 0.4887(2) 0.4460(2) 0.87648(12) 0.0181(4) Uani 1 1 d . . . . .
C31 C -0.0639(2) -0.0555(2) 0.65500(12) 0.0204(5) Uani 1 1 d . . . . .
H31 H -0.148783 -0.021586 0.637104 0.024 Uiso 1 1 calc R U . . .
C12 C 0.0094(2) 0.2169(2) 0.78702(12) 0.0201(5) Uani 1 1 d . . . . .
H12 H -0.054514 0.146544 0.808894 0.024 Uiso 1 1 calc R U . . .
C8 C 0.8286(2) 0.5239(2) 0.95258(13) 0.0203(5) Uani 1 1 d . . . . .
C4 C 0.7017(2) 0.5383(2) 0.91162(12) 0.0180(4) Uani 1 1 d . . . . .
C11 C 0.0696(3) 0.3011(2) 0.82962(13) 0.0229(5) Uani 1 1 d . . . . .
H11 H 0.053319 0.297522 0.886826 0.027 Uiso 1 1 calc R U . . .
C19 C -0.1579(2) 0.2015(2) 0.54657(13) 0.0210(5) Uani 1 1 d . . . . .
H19 H -0.080459 0.167520 0.504068 0.025 Uiso 1 1 calc R U . . .
C28 C 0.1869(3) -0.1623(2) 0.70720(13) 0.0235(5) Uani 1 1 d . . . . .
H28 H 0.272086 -0.197690 0.724212 0.028 Uiso 1 1 calc R U . . .
C7 C 0.5765(3) 0.9119(2) 0.81644(16) 0.0259(5) Uani 1 1 d . . . . .
C18 C -0.3019(3) 0.2317(2) 0.53339(14) 0.0235(5) Uani 1 1 d . . . . .
H18 H -0.320075 0.218374 0.482227 0.028 Uiso 1 1 calc R U . . .
C16 C -0.3906(3) 0.3015(2) 0.67195(14) 0.0246(5) Uani 1 1 d . . . . .
H16 H -0.468847 0.334733 0.714330 0.030 Uiso 1 1 calc R U . . .
C30 C -0.0554(3) -0.1912(2) 0.67804(13) 0.0258(5) Uani 1 1 d . . . . .
H30 H -0.133872 -0.246342 0.675574 0.031 Uiso 1 1 calc R U . . .
C24 C 0.3662(2) 0.1821(2) 0.43660(13) 0.0268(5) Uani 1 1 d . . . . .
H24 H 0.439740 0.122220 0.407759 0.032 Uiso 1 1 calc R U . . .
C22 C 0.2474(3) 0.4017(2) 0.44935(14) 0.0271(5) Uani 1 1 d . . . . .
H22 H 0.241095 0.490172 0.429275 0.033 Uiso 1 1 calc R U . . .
N3 N 0.2294(3) -0.0581(3) 1.04682(16) 0.0511(6) Uani 1 1 d . . . . .
C9 C 0.4169(3) 0.2197(2) 0.90845(17) 0.0292(5) Uani 1 1 d . . . . .
C23 C 0.3602(3) 0.3135(2) 0.40705(14) 0.0298(5) Uani 1 1 d . . . . .
H23 H 0.430763 0.343010 0.359327 0.036 Uiso 1 1 calc R U . . .
C29 C 0.0694(3) -0.2441(2) 0.70454(14) 0.0285(5) Uani 1 1 d . . . . .
H29 H 0.074658 -0.334696 0.720602 0.034 Uiso 1 1 calc R U . . .
C32 C 0.1970(3) -0.0853(2) 0.98874(16) 0.0329(6) Uani 1 1 d . . . . .
C33 C 0.1573(3) -0.1184(3) 0.91330(15) 0.0359(6) Uani 1 1 d . . . . .
H33A H 0.052410 -0.143680 0.926219 0.054 Uiso 1 1 calc R U . . .
H33B H 0.222765 -0.191602 0.888889 0.054 Uiso 1 1 calc R U . . .
H33C H 0.170650 -0.041636 0.875075 0.054 Uiso 1 1 calc R U . . .
H7A H 0.549(3) 0.922(3) 0.8771(18) 0.038(7) Uiso 1 1 d . . . . .
H7B H 0.534(3) 0.985(2) 0.7892(14) 0.021(6) Uiso 1 1 d . . . . .
H9A H 0.340(3) 0.163(3) 0.8965(15) 0.030(7) Uiso 1 1 d . . . . .
H9B H 0.406(3) 0.218(3) 0.9674(18) 0.036(7) Uiso 1 1 d . . . . .
H7C H 0.687(3) 0.911(3) 0.7971(16) 0.040(8) Uiso 1 1 d . . . . .
H9C H 0.521(3) 0.186(3) 0.8811(17) 0.043(8) Uiso 1 1 d . . . . .
H5 H 0.996(4) 0.597(6) 0.962(3) 0.17(2) Uiso 1 1 d D . . . .

loop_
_atom_site_aniso_label
_atom_site_aniso_U_11
_atom_site_aniso_U_22
_atom_site_aniso_U_33
_atom_site_aniso_U_23
_atom_site_aniso_U_13
_atom_site_aniso_U_12
Cl1 0.0219(3) 0.0255(3) 0.0346(3) -0.0006(2) -0.0124(2) 0.0007(2)
O2 0.0308(9) 0.0139(7) 0.0294(8) 0.0014(6) -0.0175(7) -0.0017(6)
O1 0.0287(9) 0.0168(8) 0.0307(8) 0.0002(6) -0.0191(7) -0.0030(6)
O4 0.0277(9) 0.0218(8) 0.0260(8) 0.0007(6) -0.0126(7) 0.0029(6)
O3 0.0282(9) 0.0161(8) 0.0334(9) 0.0021(6) -0.0154(7) -0.0049(6)
O5 0.0268(9) 0.0268(9) 0.0496(11) 0.0053(8) -0.0207(8) -0.0058(7)
N2 0.0171(9) 0.0153(9) 0.0159(9) -0.0035(7) -0.0038(7) -0.0005(7)
N1 0.0279(10) 0.0207(10) 0.0276(10) -0.0060(8) -0.0121(8) -0.0001(8)
C20 0.0176(10) 0.0193(11) 0.0152(10) -0.0025(8) -0.0053(8) -0.0039(8)
C1 0.0185(11) 0.0205(11) 0.0156(10) -0.0037(8) -0.0058(8) 0.0027(8)
C10 0.0204(11) 0.0161(11) 0.0227(11) -0.0032(8) -0.0072(9) -0.0009(8)
C6 0.0212(11) 0.0163(10) 0.0165(10) -0.0025(8) -0.0054(8) 0.0025(8)
C26 0.0213(11) 0.0172(10) 0.0119(10) -0.0011(8) -0.0032(8) -0.0007(8)
C14 0.0165(10) 0.0135(10) 0.0178(10) 0.0008(8) -0.0037(8) -0.0032(8)
C17 0.0175(11) 0.0236(12) 0.0328(13) 0.0019(9) -0.0081(10) -0.0030(9)
C13 0.0175(10) 0.0165(10) 0.0153(10) -0.0037(8) -0.0047(8) -0.0024(8)
C3 0.0220(11) 0.0163(10) 0.0171(10) -0.0019(8) -0.0054(9) 0.0046(8)
C21 0.0242(11) 0.0200(11) 0.0200(11) -0.0008(9) -0.0064(9) -0.0021(9)
C25 0.0212(11) 0.0203(11) 0.0211(11) -0.0041(9) -0.0070(9) -0.0009(9)
C27 0.0231(11) 0.0194(11) 0.0182(10) -0.0031(8) -0.0049(9) -0.0007(9)
C5 0.0198(11) 0.0178(11) 0.0202(11) -0.0020(8) -0.0063(9) -0.0008(8)
C15 0.0219(11) 0.0214(11) 0.0178(10) -0.0002(8) -0.0037(9) -0.0018(9)
C2 0.0197(11) 0.0176(10) 0.0169(10) -0.0053(8) -0.0035(8) -0.0005(8)
C31 0.0248(12) 0.0203(11) 0.0168(10) -0.0012(8) -0.0061(9) -0.0030(9)
C12 0.0203(11) 0.0227(11) 0.0166(10) -0.0005(8) -0.0035(9) -0.0007(9)
C8 0.0198(11) 0.0202(11) 0.0209(11) -0.0016(9) -0.0052(9) 0.0013(9)
C4 0.0174(11) 0.0194(11) 0.0169(10) -0.0030(8) -0.0040(9) 0.0020(8)
C11 0.0275(12) 0.0252(12) 0.0172(11) -0.0062(9) -0.0076(9) 0.0045(9)
C19 0.0208(11) 0.0211(11) 0.0215(11) -0.0049(9) -0.0052(9) -0.0004(9)
C28 0.0294(12) 0.0207(11) 0.0200(11) 0.0001(9) -0.0071(9) 0.0040(9)
C7 0.0300(14) 0.0155(11) 0.0363(14) 0.0006(10) -0.0159(11) -0.0017(9)
C18 0.0254(12) 0.0249(12) 0.0235(11) -0.0028(9) -0.0114(10) -0.0030(9)
C16 0.0199(11) 0.0262(12) 0.0254(12) -0.0008(9) -0.0013(9) -0.0008(9)
C30 0.0353(13) 0.0181(11) 0.0250(12) -0.0011(9) -0.0076(10) -0.0096(9)
C24 0.0175(11) 0.0413(14) 0.0212(11) -0.0102(10) -0.0023(9) -0.0007(10)
C22 0.0341(13) 0.0250(12) 0.0230(11) 0.0041(9) -0.0080(10) -0.0101(10)
N3 0.0621(17) 0.0516(16) 0.0405(14) 0.0038(12) -0.0133(13) -0.0150(13)
C9 0.0393(15) 0.0134(11) 0.0385(15) 0.0013(10) -0.0165(12) -0.0026(10)
C23 0.0277(13) 0.0434(15) 0.0168(11) 0.0016(10) -0.0008(10) -0.0143(11)
C29 0.0457(15) 0.0142(11) 0.0261(12) 0.0004(9) -0.0100(11) -0.0015(10)
C32 0.0333(14) 0.0289(13) 0.0333(14) 0.0053(11) -0.0033(11) -0.0048(10)
C33 0.0374(15) 0.0346(14) 0.0347(14) 0.0004(11) -0.0078(12) -0.0012(11)

loop_
_atom_type_symbol
_atom_type_description
_atom_type_scat_dispersion_real
_atom_type_scat_dispersion_imag
_atom_type_scat_source
C C 0.0033 0.0016 'International Tables Vol C Tables 4.2.6.8 and 6.1.1.4'
H H 0.0000 0.0000 'International Tables Vol C Tables 4.2.6.8 and 6.1.1.4'
Cl Cl 0.1484 0.1585 'International Tables Vol C Tables 4.2.6.8 and 6.1.1.4'
N N 0.0061 0.0033 'International Tables Vol C Tables 4.2.6.8 and 6.1.1.4'
O O 0.0106 0.0060 'International Tables Vol C Tables 4.2.6.8 and 6.1.1.4'

loop_
_geom_angle_atom_site_label_1
_geom_angle_atom_site_label_2
_geom_angle_atom_site_label_3
_geom_angle
_geom_angle_site_symmetry_1
_geom_angle_site_symmetry_3
_geom_angle_publ_flag
C6 O2 C7 115.61(16) . . ?
C1 O1 H1 109.5 . . ?
C2 O3 C9 117.06(17) . . ?
C8 O5 H5 112(4) . . ?
C10 N2 C13 129.10(17) . . ?
C10 N2 C12 106.03(17) . . ?
C12 N2 C13 124.59(17) . . ?
C10 N1 C11 104.95(17) . . ?
C21 C20 C13 118.75(18) . . ?
C25 C20 C13 123.26(18) . . ?
C25 C20 C21 117.90(19) . . ?
O1 C1 C6 118.54(18) . . ?
O1 C1 C2 122.82(19) . . ?
C6 C1 C2 118.63(18) . . ?
N2 C10 H10 123.8 . . ?
N1 C10 N2 112.38(19) . . ?
N1 C10 H10 123.8 . . ?
O2 C6 C1 115.44(18) . . ?
O2 C6 C5 124.02(19) . . ?
C5 C6 C1 120.52(19) . . ?
C27 C26 C13 123.13(18) . . ?
C31 C26 C13 120.93(18) . . ?
C31 C26 C27 115.92(19) . . ?
C15 C14 C13 122.99(18) . . ?
C15 C14 C19 118.35(19) . . ?
C19 C14 C13 118.66(17) . . ?
C18 C17 H17 120.2 . . ?
C16 C17 H17 120.2 . . ?
C16 C17 C18 119.5(2) . . ?
N2 C13 C20 109.09(15) . . ?
N2 C13 C26 106.27(15) . . ?
N2 C13 C14 109.64(15) . . ?
C20 C13 C26 112.56(16) . . ?
C14 C13 C20 108.13(16) . . ?
C14 C13 C26 111.09(16) . . ?
C2 C3 H3 120.4 . . ?
C2 C3 C4 119.26(19) . . ?
C4 C3 H3 120.4 . . ?
C20 C21 H21 119.5 . . ?
C22 C21 C20 121.1(2) . . ?
C22 C21 H21 119.5 . . ?
C20 C25 H25 119.6 . . ?
C24 C25 C20 120.7(2) . . ?
C24 C25 H25 119.6 . . ?
C26 C27 Cl1 121.96(16) . . ?
C28 C27 Cl1 115.55(17) . . ?
C28 C27 C26 122.5(2) . . ?
C6 C5 H5A 120.2 . . ?
C6 C5 C4 119.69(19) . . ?
C4 C5 H5A 120.2 . . ?
C14 C15 H15 119.8 . . ?
C14 C15 C16 120.5(2) . . ?
C16 C15 H15 119.8 . . ?
O3 C2 C1 113.53(18) . . ?
O3 C2 C3 125.30(19) . . ?
C3 C2 C1 121.16(19) . . ?
C26 C31 H31 118.9 . . ?
C30 C31 C26 122.3(2) . . ?
C30 C31 H31 118.9 . . ?
N2 C12 H12 126.9 . . ?
C11 C12 N2 106.24(19) . . ?
C11 C12 H12 126.9 . . ?
O4 C8 C4 118.82(19) . . ?
O5 C8 O4 122.60(19) . . ?
O5 C8 C4 118.58(18) . . ?
C3 C4 C8 119.80(18) . . ?
C5 C4 C3 120.70(19) . . ?
C5 C4 C8 119.48(19) . . ?
N1 C11 H11 124.8 . . ?
C12 C11 N1 110.40(19) . . ?
C12 C11 H11 124.8 . . ?
C14 C19 H19 119.5 . . ?
C18 C19 C14 121.1(2) . . ?
C18 C19 H19 119.5 . . ?
C27 C28 H28 120.3 . . ?
C29 C28 C27 119.4(2) . . ?
C29 C28 H28 120.3 . . ?
O2 C7 H7A 110.6(15) . . ?
O2 C7 H7B 106.4(14) . . ?
O2 C7 H7C 112.4(16) . . ?
H7A C7 H7B 110(2) . . ?
H7A C7 H7C 108(2) . . ?
H7B C7 H7C 109(2) . . ?
C17 C18 H18 119.9 . . ?
C19 C18 C17 120.2(2) . . ?
C19 C18 H18 119.9 . . ?
C17 C16 C15 120.4(2) . . ?
C17 C16 H16 119.8 . . ?
C15 C16 H16 119.8 . . ?
C31 C30 H30 120.0 . . ?
C29 C30 C31 120.0(2) . . ?
C29 C30 H30 120.0 . . ?
C25 C24 H24 119.6 . . ?
C23 C24 C25 120.8(2) . . ?
C23 C24 H24 119.6 . . ?
C21 C22 H22 119.9 . . ?
C21 C22 C23 120.2(2) . . ?
C23 C22 H22 119.9 . . ?
O3 C9 H9A 104.9(14) . . ?
O3 C9 H9B 112.4(16) . . ?
O3 C9 H9C 110.4(16) . . ?
H9A C9 H9B 109(2) . . ?
H9A C9 H9C 110(2) . . ?
H9B C9 H9C 109(2) . . ?
C24 C23 C22 119.3(2) . . ?
C24 C23 H23 120.4 . . ?
C22 C23 H23 120.4 . . ?
C28 C29 H29 120.1 . . ?
C30 C29 C28 119.9(2) . . ?
C30 C29 H29 120.1 . . ?
N3 C32 C33 178.9(3) . . ?
C32 C33 H33A 109.5 . . ?
C32 C33 H33B 109.5 . . ?
C32 C33 H33C 109.5 . . ?
H33A C33 H33B 109.5 . . ?
H33A C33 H33C 109.5 . . ?
H33B C33 H33C 109.5 . . ?

loop_
_geom_bond_atom_site_label_1
_geom_bond_atom_site_label_2
_geom_bond_distance
_geom_bond_site_symmetry_2
_geom_bond_publ_flag
Cl1 C27 1.740(2) . ?
O2 C6 1.376(2) . ?
O2 C7 1.429(3) . ?
O1 H1 0.8200 . ?
O1 C1 1.347(2) . ?
O4 C8 1.276(3) . ?
O3 C2 1.368(2) . ?
O3 C9 1.420(3) . ?
O5 C8 1.272(3) . ?
O5 H5 0.829(10) . ?
N2 C10 1.355(3) . ?
N2 C13 1.501(2) . ?
N2 C12 1.383(3) . ?
N1 C10 1.316(3) . ?
N1 C11 1.376(3) . ?
C20 C13 1.546(3) . ?
C20 C21 1.402(3) . ?
C20 C25 1.393(3) . ?
C1 C6 1.398(3) . ?
C1 C2 1.407(3) . ?
C10 H10 0.9300 . ?
C6 C5 1.385(3) . ?
C26 C13 1.550(3) . ?
C26 C27 1.406(3) . ?
C26 C31 1.393(3) . ?
C14 C13 1.544(3) . ?
C14 C15 1.391(3) . ?
C14 C19 1.397(3) . ?
C17 H17 0.9300 . ?
C17 C18 1.385(3) . ?
C17 C16 1.383(3) . ?
C3 H3 0.9300 . ?
C3 C2 1.376(3) . ?
C3 C4 1.393(3) . ?
C21 H21 0.9300 . ?
C21 C22 1.384(3) . ?
C25 H25 0.9300 . ?
C25 C24 1.391(3) . ?
C27 C28 1.390(3) . ?
C5 H5A 0.9300 . ?
C5 C4 1.393(3) . ?
C15 H15 0.9300 . ?
C15 C16 1.399(3) . ?
C31 H31 0.9300 . ?
C31 C30 1.390(3) . ?
C12 H12 0.9300 . ?
C12 C11 1.353(3) . ?
C8 C4 1.471(3) . ?
C11 H11 0.9300 . ?
C19 H19 0.9300 . ?
C19 C18 1.385(3) . ?
C28 H28 0.9300 . ?
C28 C29 1.383(3) . ?
C7 H7A 0.99(3) . ?
C7 H7B 0.95(2) . ?
C7 H7C 0.97(3) . ?
C18 H18 0.9300 . ?
C16 H16 0.9300 . ?
C30 H30 0.9300 . ?
C30 C29 1.379(3) . ?
C24 H24 0.9300 . ?
C24 C23 1.377(3) . ?
C22 H22 0.9300 . ?
C22 C23 1.391(3) . ?
N3 C32 1.135(3) . ?
C9 H9A 0.98(3) . ?
C9 H9B 0.96(3) . ?
C9 H9C 0.99(3) . ?
C23 H23 0.9300 . ?
C29 H29 0.9300 . ?
C32 C33 1.457(4) . ?
C33 H33A 0.9600 . ?
C33 H33B 0.9600 . ?
C33 H33C 0.9600 . ?

loop_
_geom_torsion_atom_site_label_1
_geom_torsion_atom_site_label_2
_geom_torsion_atom_site_label_3
_geom_torsion_atom_site_label_4
_geom_torsion
_geom_torsion_site_symmetry_1
_geom_torsion_site_symmetry_2
_geom_torsion_site_symmetry_3
_geom_torsion_site_symmetry_4
_geom_torsion_publ_flag
Cl1 C27 C28 C29 179.77(17) . . . . ?
O2 C6 C5 C4 179.19(18) . . . . ?
O1 C1 C6 O2 0.3(3) . . . . ?
O1 C1 C6 C5 -178.70(18) . . . . ?
O1 C1 C2 O3 -1.3(3) . . . . ?
O1 C1 C2 C3 179.62(18) . . . . ?
O4 C8 C4 C3 -8.0(3) . . . . ?
O4 C8 C4 C5 170.45(18) . . . . ?
O5 C8 C4 C3 172.16(19) . . . . ?
O5 C8 C4 C5 -9.4(3) . . . . ?
N2 C12 C11 N1 0.1(2) . . . . ?
C20 C21 C22 C23 1.2(3) . . . . ?
C20 C25 C24 C23 -0.4(3) . . . . ?
C1 C6 C5 C4 -1.9(3) . . . . ?
C10 N2 C13 C20 12.3(3) . . . . ?
C10 N2 C13 C26 133.9(2) . . . . ?
C10 N2 C13 C14 -106.0(2) . . . . ?
C10 N2 C12 C11 0.0(2) . . . . ?
C10 N1 C11 C12 -0.3(2) . . . . ?
C6 C1 C2 O3 177.34(17) . . . . ?
C6 C1 C2 C3 -1.7(3) . . . . ?
C6 C5 C4 C3 0.3(3) . . . . ?
C6 C5 C4 C8 -178.17(18) . . . . ?
C26 C27 C28 C29 -0.2(3) . . . . ?
C26 C31 C30 C29 -0.2(3) . . . . ?
C14 C15 C16 C17 -0.6(3) . . . . ?
C14 C19 C18 C17 -0.4(3) . . . . ?
C13 N2 C10 N1 -174.21(18) . . . . ?
C13 N2 C12 C11 174.38(18) . . . . ?
C13 C20 C21 C22 -179.92(19) . . . . ?
C13 C20 C25 C24 179.36(19) . . . . ?
C13 C26 C27 Cl1 -1.6(3) . . . . ?
C13 C26 C27 C28 178.35(19) . . . . ?
C13 C26 C31 C30 -178.16(19) . . . . ?
C13 C14 C15 C16 -178.31(19) . . . . ?
C13 C14 C19 C18 178.83(19) . . . . ?
C21 C20 C13 N2 -67.4(2) . . . . ?
C21 C20 C13 C26 174.91(18) . . . . ?
C21 C20 C13 C14 51.8(2) . . . . ?
C21 C20 C25 C24 2.8(3) . . . . ?
C21 C22 C23 C24 1.3(3) . . . . ?
C25 C20 C13 N2 116.1(2) . . . . ?
C25 C20 C13 C26 -1.6(3) . . . . ?
C25 C20 C13 C14 -124.7(2) . . . . ?
C25 C20 C21 C22 -3.2(3) . . . . ?
C25 C24 C23 C22 -1.7(3) . . . . ?
C27 C26 C13 N2 -50.7(2) . . . . ?
C27 C26 C13 C20 68.6(2) . . . . ?
C27 C26 C13 C14 -169.94(18) . . . . ?
C27 C26 C31 C30 0.9(3) . . . . ?
C27 C28 C29 C30 1.0(3) . . . . ?
C15 C14 C13 N2 -22.1(3) . . . . ?
C15 C14 C13 C20 -140.97(19) . . . . ?
C15 C14 C13 C26 95.0(2) . . . . ?
C15 C14 C19 C18 0.0(3) . . . . ?
C2 C1 C6 O2 -178.40(17) . . . . ?
C2 C1 C6 C5 2.6(3) . . . . ?
C2 C3 C4 C5 0.6(3) . . . . ?
C2 C3 C4 C8 179.03(18) . . . . ?
C31 C26 C13 N2 128.27(19) . . . . ?
C31 C26 C13 C20 -112.4(2) . . . . ?
C31 C26 C13 C14 9.1(3) . . . . ?
C31 C26 C27 Cl1 179.30(15) . . . . ?
C31 C26 C27 C28 -0.7(3) . . . . ?
C31 C30 C29 C28 -0.8(3) . . . . ?
C12 N2 C10 N1 -0.2(2) . . . . ?
C12 N2 C13 C20 -160.75(18) . . . . ?
C12 N2 C13 C26 -39.1(2) . . . . ?
C12 N2 C13 C14 81.0(2) . . . . ?
C4 C3 C2 O3 -178.80(18) . . . . ?
C4 C3 C2 C1 0.1(3) . . . . ?
C11 N1 C10 N2 0.3(2) . . . . ?
C19 C14 C13 N2 159.14(17) . . . . ?
C19 C14 C13 C20 40.3(2) . . . . ?
C19 C14 C13 C26 -83.7(2) . . . . ?
C19 C14 C15 C16 0.4(3) . . . . ?
C7 O2 C6 C1 162.78(19) . . . . ?
C7 O2 C6 C5 -18.2(3) . . . . ?
C18 C17 C16 C15 0.3(3) . . . . ?
C16 C17 C18 C19 0.2(3) . . . . ?
C9 O3 C2 C1 174.43(19) . . . . ?
C9 O3 C2 C3 -6.6(3) . . . . ?
